data_1504976
loop_
_publ_author_name
'Hu, Bao'
'Xing, Siyang'
'Wang, Zhongwen'

_publ_section_title
;
 Lewis acid catalyzed ring-opening intramolecular Friedel-Crafts
 alkylation of methylenecyclopropane 1,1-diesters.
;
_journal_issue 23
_journal_name_full 'Organic letters'
_journal_page_first 5481
_journal_page_last 5484
_journal_paper_doi 10.1021/ol802301e
_journal_volume 10
_journal_year 2008
_chemical_formula_sum 'C18 H16 O4'
_chemical_formula_weight 296.31
_chemical_name_systematic
; 
 ? 
;
_space_group_IT_number 4
_symmetry_cell_setting monoclinic
_symmetry_space_group_name_Hall 'P 2yb'
_symmetry_space_group_name_H-M 'P 1 21 1'
_atom_sites_solution_hydrogens geom
_atom_sites_solution_primary direct
_atom_sites_solution_secondary difmap
_audit_creation_method SHELXL-97
_cell_angle_alpha 90.00
_cell_angle_beta 93.66(3)
_cell_angle_gamma 90.00
_cell_formula_units_Z 2
_cell_length_a 7.9159(16)
_cell_length_b 6.2842(13)
_cell_length_c 14.983(3)
_cell_measurement_reflns_used 2154
_cell_measurement_temperature 113(2)
_cell_measurement_theta_max 27.487
_cell_measurement_theta_min 2.578
_cell_volume 743.8(3)
_computing_cell_refinement crystalclear
_computing_data_collection crystalclear
_computing_data_reduction crystalclear
_computing_molecular_graphics 'Bruker SHELXTL'
_computing_publication_material 'Bruker SHELXTL'
_computing_structure_refinement 'SHELXL-97 (Sheldrick, 1997)'
_computing_structure_solution 'SHELXS-97 (Sheldrick, 1990)'
_diffrn_ambient_temperature 113(2)
_diffrn_measured_fraction_theta_full 0.981
_diffrn_measured_fraction_theta_max 0.981
_diffrn_measurement_device_type 'rigaku saturn'
_diffrn_measurement_method '\w scans'
_diffrn_radiation_monochromator confocal
_diffrn_radiation_source 'rotating anode'
_diffrn_radiation_type MoK\a
_diffrn_radiation_wavelength 0.71073
_diffrn_reflns_av_R_equivalents 0.0311
_diffrn_reflns_av_sigmaI/netI 0.0482
_diffrn_reflns_limit_h_max 10
_diffrn_reflns_limit_h_min -10
_diffrn_reflns_limit_k_max 8
_diffrn_reflns_limit_k_min -8
_diffrn_reflns_limit_l_max 12
_diffrn_reflns_limit_l_min -19
_diffrn_reflns_number 5236
_diffrn_reflns_theta_full 27.50
_diffrn_reflns_theta_max 27.50
_diffrn_reflns_theta_min 2.58
_diffrn_standards_decay_% 0
_diffrn_standards_interval_count 0
_diffrn_standards_interval_time 0
_diffrn_standards_number 0
_exptl_absorpt_coefficient_mu 0.093
_exptl_absorpt_correction_T_max 0.9889
_exptl_absorpt_correction_T_min 0.9834
_exptl_absorpt_correction_type multi-scan
_exptl_absorpt_process_details crystalclear
_exptl_crystal_density_diffrn 1.323
_exptl_crystal_density_method 'not measured'
_exptl_crystal_F_000 312
_exptl_crystal_size_max 0.18
_exptl_crystal_size_mid 0.16
_exptl_crystal_size_min 0.12
_refine_diff_density_max 0.203
_refine_diff_density_min -0.178
_refine_diff_density_rms 0.041
_refine_ls_abs_structure_details 'Flack H D (1983), Acta Cryst. A39, 876-881'
_refine_ls_abs_structure_Flack 1.2(10)
_refine_ls_extinction_method none
_refine_ls_goodness_of_fit_ref 1.008
_refine_ls_hydrogen_treatment CONATR
_refine_ls_matrix_type full
_refine_ls_number_parameters 201
_refine_ls_number_reflns 3147
_refine_ls_number_restraints 1
_refine_ls_restrained_S_all 1.007
_refine_ls_R_factor_all 0.0423
_refine_ls_R_factor_gt 0.0359
_refine_ls_shift/su_max 0.001
_refine_ls_shift/su_mean 0.000
_refine_ls_structure_factor_coef Fsqd
_refine_ls_weighting_details 'calc w=1/[\s^2^(Fo^2^)+(0.0590P)^2^+0.0000P] where P=(Fo^2^+2Fc^2^)/3'
_refine_ls_weighting_scheme calc
_refine_ls_wR_factor_gt 0.0910
_refine_ls_wR_factor_ref 0.0942
_reflns_number_gt 2591
_reflns_number_total 3147
_reflns_threshold_expression >2sigma(I)
_cod_data_source_file ol802301e_si_001.cif
_cod_data_source_block r80811c
_cod_depositor_comments
;
The following automatic conversions were performed:

'_symmetry_cell_setting' value 'Monoclinic' changed to 'monoclinic'
according to /home/saulius/struct/CIF-dictionaries/cif_core.dic
dictionary named 'cif_core.dic' version 2.4.1 from
2010-06-29.

'_exptl_absorpt_correction_type' value 'MULTI-SCAN'
changed to 'multi-scan' according to
/home/saulius/struct/CIF-dictionaries/cif_core.dic dictionary named
'cif_core.dic' version 2.4.1 from 2010-06-29.

Automatic conversion script
Id: cif_fix_values 1715 2011-07-08 13:25:40Z adriana 
;
_cod_original_sg_symbol_H-M P2(1)
_cod_database_code 1504976

loop_
_symmetry_equiv_pos_as_xyz
'x, y, z'
'-x, y+1/2, -z'

loop_
_atom_site_label
_atom_site_type_symbol
_atom_site_fract_x
_atom_site_fract_y
_atom_site_fract_z
_atom_site_U_iso_or_equiv
_atom_site_adp_type
_atom_site_occupancy
_atom_site_symmetry_multiplicity
_atom_site_calc_flag
_atom_site_refinement_flags
O1 O 0.01009(15) 0.7023(2) 0.15695(8) 0.0397(3) Uani 1 1 d .
O2 O 0.17874(15) 0.43385(18) 0.11907(7) 0.0322(3) Uani 1 1 d .
O3 O 0.32289(14) 0.8997(2) 0.06013(7) 0.0375(3) Uani 1 1 d .
O4 O 0.55259(15) 0.8828(3) 0.15457(8) 0.0458(4) Uani 1 1 d .
C1 C 0.32932(17) 0.7762(2) 0.36755(9) 0.0196(3) Uani 1 1 d .
H1 H 0.3857 0.6508 0.3837 0.024 Uiso 1 1 calc R
C2 C 0.27519(17) 0.9392(2) 0.42933(9) 0.0180(3) Uani 1 1 d .
C3 C 0.28778(18) 0.9444(2) 0.52423(9) 0.0198(3) Uani 1 1 d .
C4 C 0.35763(18) 0.7773(3) 0.57793(9) 0.0237(3) Uani 1 1 d .
H4 H 0.4044 0.6597 0.5511 0.028 Uiso 1 1 calc R
C5 C 0.3570(2) 0.7874(3) 0.66952(10) 0.0292(4) Uani 1 1 d .
H5 H 0.4013 0.6755 0.7042 0.035 Uiso 1 1 calc R
C6 C 0.2894(2) 0.9665(3) 0.71104(10) 0.0309(4) Uani 1 1 d .
H6 H 0.2893 0.9720 0.7731 0.037 Uiso 1 1 calc R
C7 C 0.22407(19) 1.1324(3) 0.66098(11) 0.0293(4) Uani 1 1 d .
H7 H 0.1818 1.2507 0.6894 0.035 Uiso 1 1 calc R
C8 C 0.21981(18) 1.1263(3) 0.56629(10) 0.0228(3) Uani 1 1 d .
C9 C 0.14514(19) 1.2932(3) 0.51347(11) 0.0276(4) Uani 1 1 d .
H9 H 0.1031 1.4123 0.5415 0.033 Uiso 1 1 calc R
C10 C 0.13373(19) 1.2822(3) 0.42165(11) 0.0262(3) Uani 1 1 d .
H10 H 0.0837 1.3918 0.3877 0.031 Uiso 1 1 calc R
C11 C 0.19879(18) 1.1031(2) 0.38024(10) 0.0216(3) Uani 1 1 d .
C12 C 0.1979(2) 1.0498(2) 0.28306(10) 0.0237(3) Uani 1 1 d .
H12A H 0.0832 1.0406 0.2564 0.028 Uiso 1 1 calc R
H12B H 0.2601 1.1549 0.2509 0.028 Uiso 1 1 calc R
C13 C 0.28381(18) 0.8381(2) 0.28299(9) 0.0198(3) Uani 1 1 d .
C14 C 0.31157(18) 0.7116(3) 0.20011(9) 0.0215(3) Uani 1 1 d .
H14 H 0.3875 0.5929 0.2168 0.026 Uiso 1 1 calc R
C15 C 0.1470(2) 0.6194(3) 0.15712(10) 0.0247(3) Uani 1 1 d .
C16 C 0.0350(2) 0.3256(3) 0.07573(12) 0.0445(5) Uani 1 1 d .
H16A H -0.0639 0.3532 0.1078 0.067 Uiso 1 1 calc R
H16B H 0.0564 0.1752 0.0751 0.067 Uiso 1 1 calc R
H16C H 0.0168 0.3763 0.0154 0.067 Uiso 1 1 calc R
C17 C 0.39254(19) 0.8424(3) 0.12882(10) 0.0240(3) Uani 1 1 d .
C18 C 0.6447(3) 1.0060(5) 0.09157(15) 0.0649(8) Uani 1 1 d .
H18A H 0.6420 0.9331 0.0352 0.097 Uiso 1 1 calc R
H18B H 0.7601 1.0229 0.1144 0.097 Uiso 1 1 calc R
H18C H 0.5930 1.1435 0.0835 0.097 Uiso 1 1 calc R

loop_
_atom_site_aniso_label
_atom_site_aniso_U_11
_atom_site_aniso_U_22
_atom_site_aniso_U_33
_atom_site_aniso_U_23
_atom_site_aniso_U_13
_atom_site_aniso_U_12
O1 0.0236(6) 0.0567(8) 0.0385(7) -0.0118(7) -0.0012(5) -0.0018(6)
O2 0.0357(7) 0.0251(6) 0.0343(6) -0.0002(5) -0.0093(5) -0.0053(5)
O3 0.0327(7) 0.0538(8) 0.0255(6) 0.0136(6) -0.0009(5) -0.0043(6)
O4 0.0271(6) 0.0746(10) 0.0350(6) 0.0210(7) -0.0023(5) -0.0195(7)
C1 0.0185(7) 0.0193(6) 0.0211(7) 0.0003(6) 0.0021(5) 0.0005(6)
C2 0.0131(6) 0.0187(7) 0.0223(7) 0.0002(6) 0.0023(5) -0.0008(5)
C3 0.0157(7) 0.0228(7) 0.0211(7) -0.0027(6) 0.0020(5) -0.0029(6)
C4 0.0215(8) 0.0266(8) 0.0228(7) -0.0027(7) -0.0009(6) -0.0005(6)
C5 0.0265(8) 0.0389(9) 0.0218(7) 0.0026(7) -0.0028(6) -0.0033(7)
C6 0.0249(8) 0.0468(10) 0.0213(8) -0.0071(7) 0.0030(6) -0.0097(8)
C7 0.0231(8) 0.0364(9) 0.0290(8) -0.0131(7) 0.0070(7) -0.0069(7)
C8 0.0162(7) 0.0240(7) 0.0288(8) -0.0070(7) 0.0052(6) -0.0067(6)
C9 0.0224(8) 0.0246(8) 0.0363(8) -0.0063(7) 0.0067(7) -0.0003(6)
C10 0.0224(8) 0.0202(7) 0.0362(8) 0.0020(7) 0.0032(6) 0.0012(6)
C11 0.0162(7) 0.0216(7) 0.0270(8) 0.0021(6) 0.0020(6) -0.0011(6)
C12 0.0245(8) 0.0224(7) 0.0241(8) 0.0028(6) 0.0016(6) 0.0019(6)
C13 0.0168(7) 0.0221(7) 0.0207(7) 0.0004(6) 0.0023(5) -0.0025(6)
C14 0.0213(7) 0.0251(7) 0.0180(7) 0.0019(6) 0.0012(6) 0.0000(6)
C15 0.0264(8) 0.0309(8) 0.0166(6) 0.0010(6) 0.0011(6) -0.0040(7)
C16 0.0502(12) 0.0344(9) 0.0461(10) -0.0002(9) -0.0193(9) -0.0130(9)
C17 0.0226(8) 0.0288(8) 0.0207(6) -0.0013(6) 0.0036(6) -0.0018(6)
C18 0.0386(12) 0.104(2) 0.0524(13) 0.0291(14) 0.0078(10) -0.0283(14)

loop_
_atom_type_symbol
_atom_type_description
_atom_type_scat_dispersion_real
_atom_type_scat_dispersion_imag
_atom_type_scat_source
C C 0.0033 0.0016 'International Tables Vol C Tables 4.2.6.8 and 6.1.1.4'
H H 0.0000 0.0000 'International Tables Vol C Tables 4.2.6.8 and 6.1.1.4'
O O 0.0106 0.0060 'International Tables Vol C Tables 4.2.6.8 and 6.1.1.4'

loop_
_geom_angle_atom_site_label_1
_geom_angle_atom_site_label_2
_geom_angle_atom_site_label_3
_geom_angle
C15 O2 C16 116.18(15)
C17 O4 C18 115.04(14)
C13 C1 C2 108.66(13)
C13 C1 H1 125.7
C2 C1 H1 125.7
C11 C2 C3 121.06(13)
C11 C2 C1 108.71(12)
C3 C2 C1 130.21(13)
C4 C3 C2 123.54(13)
C4 C3 C8 119.23(13)
C2 C3 C8 117.18(13)
C5 C4 C3 120.51(15)
C5 C4 H4 119.7
C3 C4 H4 119.7
C4 C5 C6 120.26(16)
C4 C5 H5 119.9
C6 C5 H5 119.9
C7 C6 C5 120.56(14)
C7 C6 H6 119.7
C5 C6 H6 119.7
C6 C7 C8 120.87(15)
C6 C7 H7 119.6
C8 C7 H7 119.6
C7 C8 C9 121.37(15)
C7 C8 C3 118.54(15)
C9 C8 C3 120.05(14)
C10 C9 C8 121.26(15)
C10 C9 H9 119.4
C8 C9 H9 119.4
C9 C10 C11 118.80(14)
C9 C10 H10 120.6
C11 C10 H10 120.6
C2 C11 C10 121.63(14)
C2 C11 C12 109.03(13)
C10 C11 C12 129.33(14)
C13 C12 C11 103.10(12)
C13 C12 H12A 111.1
C11 C12 H12A 111.1
C13 C12 H12B 111.1
C11 C12 H12B 111.1
H12A C12 H12B 109.1
C1 C13 C12 110.48(13)
C1 C13 C14 125.28(14)
C12 C13 C14 124.23(13)
C13 C14 C17 112.60(13)
C13 C14 C15 112.51(13)
C17 C14 C15 107.14(12)
C13 C14 H14 108.1
C17 C14 H14 108.1
C15 C14 H14 108.1
O1 C15 O2 125.06(15)
O1 C15 C14 125.46(16)
O2 C15 C14 109.48(14)
O2 C16 H16A 109.5
O2 C16 H16B 109.5
H16A C16 H16B 109.5
O2 C16 H16C 109.5
H16A C16 H16C 109.5
H16B C16 H16C 109.5
O3 C17 O4 125.07(15)
O3 C17 C14 125.24(14)
O4 C17 C14 109.69(12)
O4 C18 H18A 109.5
O4 C18 H18B 109.5
H18A C18 H18B 109.5
O4 C18 H18C 109.5
H18A C18 H18C 109.5
H18B C18 H18C 109.5

loop_
_geom_bond_atom_site_label_1
_geom_bond_atom_site_label_2
_geom_bond_distance
O1 C15 1.202(2)
O2 C15 1.329(2)
O2 C16 1.4441(19)
O3 C17 1.1918(18)
O4 C17 1.3251(19)
O4 C18 1.453(2)
C1 C13 1.3522(19)
C1 C2 1.463(2)
C1 H1 0.9300
C2 C11 1.383(2)
C2 C3 1.4194(19)
C3 C4 1.414(2)
C3 C8 1.427(2)
C4 C5 1.3742(19)
C4 H4 0.9300
C5 C6 1.408(3)
C5 H5 0.9300
C6 C7 1.366(3)
C6 H6 0.9300
C7 C8 1.417(2)
C7 H7 0.9300
C8 C9 1.420(2)
C9 C10 1.375(2)
C9 H9 0.9300
C10 C11 1.399(2)
C10 H10 0.9300
C11 C12 1.494(2)
C12 C13 1.494(2)
C12 H12A 0.9700
C12 H12B 0.9700
C13 C14 1.503(2)
C14 C17 1.522(2)
C14 C15 1.530(2)
C14 H14 0.9800
C16 H16A 0.9600
C16 H16B 0.9600
C16 H16C 0.9600
C18 H18A 0.9600
C18 H18B 0.9600
C18 H18C 0.9600

loop_
_geom_torsion_atom_site_label_1
_geom_torsion_atom_site_label_2
_geom_torsion_atom_site_label_3
_geom_torsion_atom_site_label_4
_geom_torsion
C13 C1 C2 C11 -1.14(16)
C13 C1 C2 C3 177.38(13)
C11 C2 C3 C4 177.08(14)
C1 C2 C3 C4 -1.3(2)
C11 C2 C3 C8 -0.55(19)
C1 C2 C3 C8 -178.92(14)
C2 C3 C4 C5 -176.19(13)
C8 C3 C4 C5 1.4(2)
C3 C4 C5 C6 -1.2(2)
C4 C5 C6 C7 -0.1(2)
C5 C6 C7 C8 1.2(2)
C6 C7 C8 C9 177.05(15)
C6 C7 C8 C3 -1.0(2)
C4 C3 C8 C7 -0.3(2)
C2 C3 C8 C7 177.41(13)
C4 C3 C8 C9 -178.36(14)
C2 C3 C8 C9 -0.62(19)
C7 C8 C9 C10 -176.77(14)
C3 C8 C9 C10 1.2(2)
C8 C9 C10 C11 -0.6(2)
C3 C2 C11 C10 1.2(2)
C1 C2 C11 C10 179.88(13)
C3 C2 C11 C12 -177.71(12)
C1 C2 C11 C12 0.97(16)
C9 C10 C11 C2 -0.6(2)
C9 C10 C11 C12 178.05(15)
C2 C11 C12 C13 -0.47(16)
C10 C11 C12 C13 -179.27(14)
C2 C1 C13 C12 0.84(17)
C2 C1 C13 C14 -177.96(13)
C11 C12 C13 C1 -0.25(16)
C11 C12 C13 C14 178.57(13)
C1 C13 C14 C17 -130.79(15)
C12 C13 C14 C17 50.57(18)
C1 C13 C14 C15 108.01(17)
C12 C13 C14 C15 -70.63(18)
C16 O2 C15 O1 -0.9(2)
C16 O2 C15 C14 179.69(14)
C13 C14 C15 O1 33.3(2)
C17 C14 C15 O1 -90.98(19)
C13 C14 C15 O2 -147.31(13)
C17 C14 C15 O2 88.42(15)
C18 O4 C17 O3 -0.3(3)
C18 O4 C17 C14 179.54(19)
C13 C14 C17 O3 -109.22(18)
C15 C14 C17 O3 15.0(2)
C13 C14 C17 O4 70.93(17)
C15 C14 C17 O4 -164.86(14)

loop_
_cod_related_entry_id
_cod_related_entry_code
_cod_related_entry_database
1 30651528 ChemSpider
